data_2018174
loop_
_publ_author_name
'Mehta, Goverdhan'
'Sen, Saikat'
'Thangam, Meenu'

_publ_section_title
;
 (4a<i>R</i>,8a<i>S</i>,9a<i>R</i>,10a<i>S</i>)-8a,9a-Difluoro-1,4,4a,5,8,8a,9,9a,10,10a-decahydroanthracene-4a,10a-diol
 hemihydrate
;
_journal_coeditor_code EG3073
_journal_issue 8
_journal_name_full 'Acta Crystallographica Section C'
_journal_page_first o294
_journal_page_last o296
_journal_paper_doi 10.1107/S0108270111024413
_journal_volume 67
_journal_year 2011
_chemical_formula_iupac 'C14 H18 F2 O2, 0.5H2 O'
_chemical_formula_moiety 'C14 H18 F2 O2, 0.5(H2 O)'
_chemical_formula_structural '2(C14 H18 F2 O2), H2 O'
_chemical_formula_sum 'C14 H19 F2 O2.5'
_chemical_formula_weight 265.29
_chemical_name_systematic
;
(4a<i>R</i>,8a<i>S</i>,9a<i>R</i>,10a<i>S</i>)-8a,9a-Difluoro-
1,4,4a,5,8,8a,9,9a,10,10a-decahydroanthracene-4a,10a-diol hemihydrate
;
_space_group_IT_number 10
_symmetry_cell_setting monoclinic
_symmetry_space_group_name_Hall '-P 2y'
_symmetry_space_group_name_H-M 'P 1 2/m 1'
_atom_sites_solution_hydrogens geom
_atom_sites_solution_primary direct
_atom_sites_solution_secondary difmap
_cell_angle_alpha 90
_cell_angle_beta 102.274(3)
_cell_angle_gamma 90
_cell_formula_units_Z 4
_cell_length_a 10.812(2)
_cell_length_b 11.942(2)
_cell_length_c 10.868(2)
_cell_measurement_reflns_used 796
_cell_measurement_temperature 291(2)
_cell_measurement_theta_max 22.72
_cell_measurement_theta_min 2.57
_cell_volume 1371.2(4)
_computing_cell_refinement 'SMART (Bruker, 1998)'
_computing_data_collection 'SMART (Bruker, 1998)'
_computing_data_reduction 'SAINT (Bruker, 1998)'
_computing_molecular_graphics
;
ORTEP-3 for Windows (Farrugia, 1997) and CAMERON (Watkin <i>et al.</i>,
1993)
;
_computing_publication_material 'PLATON (Spek, 2009)'
_computing_structure_refinement 'SHELXL97 (Sheldrick, 2008)'
_computing_structure_solution 'SIR92 (Altomare <i>et al.</i>, 1994)'
_diffrn_ambient_temperature 291(2)
_diffrn_measured_fraction_theta_full 0.999
_diffrn_measured_fraction_theta_max 0.999
_diffrn_measurement_device_type 'Bruker SMART APEX CCD area-detector'
_diffrn_measurement_method '\f and \w'
_diffrn_radiation_monochromator graphite
_diffrn_radiation_source 'fine-focus sealed tube'
_diffrn_radiation_type MoKa
_diffrn_radiation_wavelength 0.71073
_diffrn_reflns_av_R_equivalents 0.0241
_diffrn_reflns_av_sigmaI/netI 0.0223
_diffrn_reflns_limit_h_max 13
_diffrn_reflns_limit_h_min -13
_diffrn_reflns_limit_k_max 14
_diffrn_reflns_limit_k_min -14
_diffrn_reflns_limit_l_max 13
_diffrn_reflns_limit_l_min -11
_diffrn_reflns_number 10273
_diffrn_reflns_reduction_process
;
;
_diffrn_reflns_theta_full 25.45
_diffrn_reflns_theta_max 25.45
_diffrn_reflns_theta_min 1.71
_exptl_absorpt_coefficient_mu 0.104
_exptl_absorpt_correction_T_max 0.9917
_exptl_absorpt_correction_T_min 0.9876
_exptl_absorpt_correction_type multi-scan
_exptl_absorpt_process_details '(SADABS; Sheldrick, 2003)'
_exptl_crystal_colour colourless
_exptl_crystal_density_diffrn 1.285
_exptl_crystal_density_method 'not measured'
_exptl_crystal_description block
_exptl_crystal_F_000 564
_exptl_crystal_size_max 0.12
_exptl_crystal_size_mid 0.09
_exptl_crystal_size_min 0.08
_refine_diff_density_max 0.263
_refine_diff_density_min -0.141
_refine_ls_extinction_method none
_refine_ls_goodness_of_fit_ref 1.019
_refine_ls_hydrogen_treatment mixed
_refine_ls_matrix_type full
_refine_ls_number_parameters 198
_refine_ls_number_reflns 2677
_refine_ls_number_restraints 2
_refine_ls_restrained_S_all 1.018
_refine_ls_R_factor_all 0.0654
_refine_ls_R_factor_gt 0.0424
_refine_ls_shift/su_max 0.000
_refine_ls_shift/su_mean 0.000
_refine_ls_structure_factor_coef Fsqd
_refine_ls_weighting_details 'calc w = 1/[\s^2^(Fo^2^)+(0.0626P)^2^+0.2432P] where P=(Fo^2^+2Fc^2^)/3'
_refine_ls_weighting_scheme calc
_refine_ls_wR_factor_gt 0.1071
_refine_ls_wR_factor_ref 0.1236
_reflns_number_gt 1857
_reflns_number_total 2677
_reflns_threshold_expression I>2\s(I)
_cod_data_source_file eg3073.cif
_cod_data_source_block V
_cod_original_sg_symbol_H-M 'P 2/m'
_cod_database_code 2018174
_cod_database_fobs_code 2018174

loop_
_symmetry_equiv_pos_site_id
_symmetry_equiv_pos_as_xyz
1 x,y,z
2 -x,y,-z
3 -x,-y,-z
4 x,-y,z

loop_
_atom_site_type_symbol
_atom_site_label
_atom_site_fract_x
_atom_site_fract_y
_atom_site_fract_z
_atom_site_U_iso_or_equiv
_atom_site_adp_type
_atom_site_calc_flag
_atom_site_refinement_flags
_atom_site_occupancy
_atom_site_symmetry_multiplicity
F F1 0.43342(9) 0.38588(9) 0.79892(11) 0.0568(3) Uani d . 1 1
F F2 0.32511(10) 0.11385(8) 0.48237(9) 0.0505(3) Uani d . 1 1
O O1 0.11812(12) 0.38847(14) 0.85580(13) 0.0461(3) Uani d . 1 1
O O1W 0.0000 0.25119(19) 0.0000 0.0471(5) Uani d SD 1 2
O O2 0.16704(13) 0.11056(14) 0.15644(11) 0.0468(3) Uani d . 1 1
C C1 0.29829(16) 0.39274(15) 0.76426(16) 0.0455(4) Uani d . 1 1
C C2 0.2523(2) 0.28900(17) 0.68771(19) 0.0597(6) Uani d . 1 1
C C3 0.2673(2) 0.18496(19) 0.7653(3) 0.0772(7) Uani d . 1 1
C C4 0.2900(2) 0.18499(19) 0.8885(3) 0.0731(7) Uani d . 1 1
C C5 0.30519(18) 0.28861(16) 0.96581(18) 0.0525(5) Uani d . 1 1
C C6 0.25576(15) 0.39308(15) 0.89030(16) 0.0419(4) Uani d . 1 1
C C7 0.2982(2) 0.5000 0.9641(2) 0.0412(6) Uani d S 1 2
C C8 0.2639(2) 0.5000 0.6905(2) 0.0462(6) Uani d S 1 2
C C9 0.17503(15) 0.10696(15) 0.29121(15) 0.0413(4) Uani d . 1 1
C C10 0.11317(18) 0.21183(16) 0.33123(18) 0.0539(5) Uani d . 1 1
C C11 0.1874(2) 0.31554(18) 0.3219(2) 0.0668(6) Uani d . 1 1
C C12 0.3075(2) 0.31499(18) 0.3147(2) 0.0670(6) Uani d . 1 1
C C13 0.38237(18) 0.21105(16) 0.31331(19) 0.0540(5) Uani d . 1 1
C C14 0.31788(16) 0.10719(15) 0.34975(15) 0.0408(4) Uani d . 1 1
C C15 0.3824(2) 0.0000 0.3233(2) 0.0420(6) Uani d S 1 2
C C16 0.1130(2) 0.0000 0.3264(2) 0.0420(6) Uani d S 1 2
H H1AO 0.091(3) 0.452(3) 0.846(3) 0.044(12) Uiso d P 0.50 1
H H1BO 0.090(4) 0.348(3) 0.897(4) 0.046(13) Uiso d P 0.50 1
H H1W 0.036(4) 0.298(3) -0.039(4) 0.076(16) Uiso d PD 0.50 1
H H2A 0.1636 0.2985 0.6482 0.072 Uiso calc R 1 1
H H2AO 0.122(3) 0.157(3) 0.124(3) 0.034(10) Uiso d P 0.50 1
H H2B 0.2991 0.2810 0.6214 0.072 Uiso calc R 1 1
H H2BO 0.158(3) 0.043(3) 0.133(3) 0.052(13) Uiso d P 0.50 1
H H2W 0.052(3) 0.209(3) 0.048(3) 0.059(12) Uiso d PD 0.50 1
H H3 0.2601 0.1163 0.7239 0.093 Uiso calc R 1 1
H H4 0.2970 0.1164 0.9299 0.088 Uiso calc R 1 1
H H5A 0.3942 0.2990 1.0034 0.063 Uiso calc R 1 1
H H5B 0.2604 0.2796 1.0336 0.063 Uiso calc R 1 1
H H7A 0.3899 0.5000 0.9891 0.049 Uiso calc SR 1 2
H H7B 0.2648 0.5000 1.0402 0.049 Uiso calc SR 1 2
H H8A 0.3056 0.5000 0.6198 0.055 Uiso calc SR 1 2
H H8B 0.1733 0.5000 0.6565 0.055 Uiso calc SR 1 2
H H10A 0.0292 0.2200 0.2785 0.065 Uiso calc R 1 1
H H10B 0.1039 0.2028 0.4175 0.065 Uiso calc R 1 1
H H11 0.1468 0.3843 0.3211 0.080 Uiso calc R 1 1
H H12 0.3474 0.3834 0.3103 0.080 Uiso calc R 1 1
H H13A 0.4636 0.2199 0.3710 0.065 Uiso calc R 1 1
H H13B 0.3983 0.2006 0.2295 0.065 Uiso calc R 1 1
H H15A 0.3883 0.0000 0.2354 0.050 Uiso calc SR 1 2
H H15B 0.4681 0.0000 0.3735 0.050 Uiso calc SR 1 2
H H16A 0.0244 0.0000 0.2843 0.050 Uiso calc SR 1 2
H H16B 0.1171 0.0000 0.4165 0.050 Uiso calc SR 1 2

loop_
_atom_site_aniso_label
_atom_site_aniso_U_11
_atom_site_aniso_U_22
_atom_site_aniso_U_33
_atom_site_aniso_U_12
_atom_site_aniso_U_13
_atom_site_aniso_U_23
F1 0.0423(6) 0.0616(7) 0.0711(7) 0.0091(5) 0.0225(5) 0.0029(6)
F2 0.0629(6) 0.0512(6) 0.0337(5) -0.0002(5) 0.0015(4) -0.0056(5)
O1 0.0355(7) 0.0464(9) 0.0566(9) -0.0029(6) 0.0104(6) 0.0039(7)
O1W 0.0449(11) 0.0487(13) 0.0467(12) 0.000 0.0078(9) 0.000
O2 0.0571(8) 0.0461(9) 0.0340(7) 0.0040(7) 0.0026(6) 0.0051(7)
C1 0.0450(10) 0.0487(11) 0.0442(10) 0.0024(8) 0.0124(7) -0.0030(9)
C2 0.0730(13) 0.0538(13) 0.0563(12) -0.0023(10) 0.0230(10) -0.0132(10)
C3 0.1022(18) 0.0417(13) 0.0942(19) -0.0005(12) 0.0358(15) -0.0113(13)
C4 0.0889(16) 0.0434(13) 0.0922(18) 0.0081(11) 0.0308(14) 0.0116(13)
C5 0.0475(10) 0.0553(12) 0.0555(12) 0.0055(9) 0.0125(9) 0.0157(9)
C6 0.0379(9) 0.0466(11) 0.0412(10) 0.0013(8) 0.0086(7) 0.0046(8)
C7 0.0377(12) 0.0538(16) 0.0322(12) 0.000 0.0077(10) 0.000
C8 0.0543(15) 0.0533(16) 0.0323(13) 0.000 0.0120(11) 0.000
C9 0.0414(9) 0.0440(10) 0.0374(9) 0.0049(8) 0.0059(7) 0.0008(8)
C10 0.0561(11) 0.0533(12) 0.0505(11) 0.0139(9) 0.0075(9) -0.0033(9)
C11 0.0897(17) 0.0386(12) 0.0680(14) 0.0114(11) 0.0075(12) -0.0028(10)
C12 0.0853(16) 0.0411(12) 0.0701(14) -0.0091(11) 0.0062(12) 0.0021(10)
C13 0.0533(11) 0.0498(12) 0.0554(12) -0.0116(9) 0.0035(9) 0.0051(9)
C14 0.0436(9) 0.0432(10) 0.0347(9) -0.0024(8) 0.0060(7) -0.0009(8)
C15 0.0339(12) 0.0513(16) 0.0399(13) 0.000 0.0057(10) 0.000
C16 0.0342(12) 0.0520(16) 0.0400(13) 0.000 0.0086(10) 0.000

loop_
_atom_type_symbol
_atom_type_description
_atom_type_scat_dispersion_real
_atom_type_scat_dispersion_imag
_atom_type_scat_source
O O 0.0106 0.0060 'International Tables Vol C Tables 4.2.6.8 and 6.1.1.4'
F F 0.0171 0.0103 'International Tables Vol C Tables 4.2.6.8 and 6.1.1.4'
H H 0.0000 0.0000 'International Tables Vol C Tables 4.2.6.8 and 6.1.1.4'
C C 0.0033 0.0016 'International Tables Vol C Tables 4.2.6.8 and 6.1.1.4'

loop_
_geom_angle_atom_site_label_1
_geom_angle_atom_site_label_2
_geom_angle_atom_site_label_3
_geom_angle_site_symmetry_1
_geom_angle_site_symmetry_3
_geom_angle
F1 C1 C2 . . 107.18(15)
F1 C1 C6 . . 104.36(13)
F1 C1 C8 . . 108.04(16)
F2 C14 C13 . . 106.76(14)
F2 C14 C15 . . 108.07(15)
F2 C14 C9 . . 104.58(13)
O1 C6 C1 . . 104.70(13)
O1 C6 C5 . . 109.23(15)
O1 C6 C7 . . 110.12(15)
O2 C9 C10 . . 109.16(15)
O2 C9 C14 . . 104.86(13)
O2 C9 C16 . . 110.04(15)
C1 C2 H2A . . 109.0
C1 C2 H2B . . 109.0
C1 C8 H8A . . 108.4
C1 C8 H8B . . 108.4
C2 C1 C6 . . 111.48(16)
C2 C3 H3 . . 118.2
C3 C2 C1 . . 112.77(18)
C3 C2 H2A . . 109.0
C3 C2 H2B . . 109.0
C3 C4 C5 . . 123.6(2)
C3 C4 H4 . . 118.2
C4 C3 C2 . . 123.5(2)
C4 C3 H3 . . 118.2
C4 C5 C6 . . 113.14(17)
C4 C5 H5A . . 109.0
C4 C5 H5B . . 109.0
C5 C4 H4 . . 118.2
C5 C6 C1 . . 109.91(15)
C6 C5 H5A . . 109.0
C6 C5 H5B . . 109.0
C6 C7 H7A . . 108.8
C6 C7 H7B . . 108.8
C6 O1 H1AO . . 109(2)
C6 O1 H1BO . . 112(3)
C7 C6 C1 . . 110.95(16)
C7 C6 C5 . . 111.69(15)
C8 C1 C2 . . 112.68(16)
C8 C1 C6 . . 112.55(16)
C9 C10 H10A . . 109.0
C9 C10 H10B . . 109.0
C9 C16 C9 . 4 113.34(19)
C9 C16 H16A . . 108.9
C9 C16 H16A 4 . 108.9
C9 C16 H16B . . 108.9
C9 C16 H16B 4 . 108.9
C9 O2 H2AO . . 112(3)
C9 O2 H2BO . . 105(2)
C10 C11 H11 . . 118.3
C10 C9 C14 . . 110.03(15)
C10 C9 C16 . . 111.85(14)
C11 C10 C9 . . 112.79(16)
C11 C10 H10A . . 109.0
C11 C10 H10B . . 109.0
C11 C12 C13 . . 123.49(19)
C11 C12 H12 . . 118.3
C12 C11 C10 . . 123.48(19)
C12 C11 H11 . . 118.3
C12 C13 C14 . . 113.53(17)
C12 C13 H13A . . 108.9
C12 C13 H13B . . 108.9
C13 C12 H12 . . 118.3
C13 C14 C9 . . 111.72(14)
C14 C13 H13A . . 108.9
C14 C13 H13B . . 108.9
C14 C15 C14 4 . 115.4(2)
C14 C15 H15A . . 108.4
C14 C15 H15A 4 . 108.4
C14 C15 H15B . . 108.4
C14 C15 H15B 4 . 108.4
C15 C14 C13 . . 112.70(15)
C15 C14 C9 . . 112.45(15)
C16 C9 C14 . . 110.67(15)
H1AO O1 H1BO . . 119(4)
H1W O1W H2W . . 113(4)
H2A C2 H2B . . 107.8
H2AO O2 H2BO . . 122(4)
H5A C5 H5B . . 107.8
H7A C7 H7B . . 107.7
H8A C8 H8B . . 107.5
H10A C10 H10B . . 107.8
H13A C13 H13B . . 107.7
H15A C15 H15B . . 107.5
H16A C16 H16B . . 107.7

loop_
_geom_bond_atom_site_label_1
_geom_bond_atom_site_label_2
_geom_bond_site_symmetry_2
_geom_bond_distance
F1 C1 . 1.431(2)
F2 C14 . 1.4289(19)
O1 C6 . 1.456(2)
O1 H1AO . 0.82(3)
O1 H1BO . 0.77(4)
O1W H1W . 0.843(19)
O1W H2W . 0.846(19)
O2 C9 . 1.449(2)
O2 H2AO . 0.78(4)
O2 H2BO . 0.85(3)
C1 C2 . 1.516(3)
C1 C8 . 1.515(2)
C2 C3 . 1.491(3)
C2 H2A . 0.97
C2 H2B . 0.97
C3 H3 . 0.93
C4 C3 . 1.309(3)
C4 H4 . 0.93
C5 C4 . 1.485(3)
C5 H5A . 0.97
C5 H5B . 0.97
C6 C1 . 1.535(2)
C6 C5 . 1.526(2)
C7 C6 . 1.526(2)
C7 H7A . 0.97
C7 H7B . 0.97
C8 H8A . 0.97
C8 H8B . 0.97
C9 C10 . 1.526(2)
C10 C11 . 1.491(3)
C10 H10A . 0.97
C10 H10B . 0.97
C11 C12 . 1.316(3)
C11 H11 . 0.93
C12 H12 . 0.93
C13 C12 . 1.484(3)
C13 H13A . 0.97
C13 H13B . 0.97
C14 C13 . 1.516(2)
C14 C9 . 1.540(2)
C15 C14 . 1.514(2)
C15 C14 4 1.514(2)
C15 H15A . 0.97
C15 H15B . 0.97
C16 C9 . 1.529(2)
C16 C9 4 1.529(2)
C16 H16A . 0.97
C16 H16B . 0.97

loop_
_geom_hbond_atom_site_label_D
_geom_hbond_atom_site_label_H
_geom_hbond_atom_site_label_A
_geom_hbond_site_symmetry_A
_geom_hbond_distance_DH
_geom_hbond_distance_HA
_geom_hbond_distance_DA
_geom_hbond_angle_DHA
_geom_hbond_publ_flag
O1 H1AO O1 4_565 0.81(4) 1.93(4) 2.664(2) 150(3) yes
O1 H1BO O1W 1_556 0.76(4) 2.00(4) 2.762(2) 174(4) yes
O2 H2AO O1W 1_555 0.77(3) 2.02(3) 2.769(2) 165(3) yes
O2 H2BO O2 4_555 0.85(4) 1.85(4) 2.641(2) 155(3) yes
O1W H1W O1 1_554 0.85(4) 1.92(4) 2.762(2) 172(4) yes
O1W H2W O2 1_555 0.85(3) 1.92(3) 2.769(2) 179(4) yes

loop_
_geom_torsion_atom_site_label_1
_geom_torsion_atom_site_label_2
_geom_torsion_atom_site_label_3
_geom_torsion_atom_site_label_4
_geom_torsion_site_symmetry_1
_geom_torsion
F1 C1 C2 C3 . 70.6(2)
F2 C14 C13 C12 . -72.82(19)
F2 C14 C9 C10 . 57.68(17)
F2 C14 C9 C16 . -66.43(17)
F2 C14 C9 O2 . 174.94(13)
O1 C6 C1 C2 . -59.01(19)
O1 C6 C1 C8 . 68.73(19)
O1 C6 C1 F1 . -174.38(13)
O1 C6 C5 C4 . 70.4(2)
O2 C9 C10 C11 . -69.6(2)
C1 C2 C3 C4 . 14.6(3)
C1 C6 C5 C4 . -43.9(2)
C5 C4 C3 C2 . -0.8(4)
C5 C6 C1 C2 . 58.2(2)
C5 C6 C1 C8 . -174.07(16)
C5 C6 C1 F1 . -57.17(18)
C6 C1 C2 C3 . -43.1(2)
C6 C5 C4 C3 . 16.3(3)
C7 C6 C1 C2 . -177.77(15)
C7 C6 C1 C8 . -50.0(2)
C7 C6 C1 F1 . 66.86(17)
C7 C6 C5 C4 . -167.49(17)
C8 C1 C2 C3 . -170.73(19)
C9 C10 C11 C12 . -17.8(3)
C9 C14 C13 C12 . 40.9(2)
C9 C16 C9 C10 4 -178.31(13)
C9 C16 C9 C14 4 -55.2(2)
C9 C16 C9 O2 4 60.2(2)
C10 C11 C12 C13 . 0.9(4)
C13 C14 C9 C10 . -57.43(19)
C13 C14 C9 C16 . 178.46(15)
C13 C14 C9 O2 . 59.84(18)
C14 C13 C12 C11 . -12.8(3)
C14 C15 C14 C13 4 -176.26(13)
C14 C15 C14 C9 4 -48.9(3)
C14 C15 C14 F2 4 66.0(2)
C14 C9 C10 C11 . 44.9(2)
C15 C14 C13 C12 . 168.69(17)
C15 C14 C9 C10 . 174.70(15)
C15 C14 C9 C16 . 50.6(2)
C15 C14 C9 O2 . -68.04(18)
C16 C9 C10 C11 . 168.35(17)
